data_4321043
loop_
_publ_author_name
'Rodolphe Cl\'erac'
'F. Albert Cotton'
'Lee M. Daniels'
'James P. Donahue'
'Carlos A. Murillo'
'Daren J. Timmons'

_publ_section_title
;
 Completion of the Series of M2(hpp)4Cl2 Compounds from W to Pt: The W,
 Os, and Pt Compounds
;
_journal_name_full 'Inorganic Chemistry'
_journal_page_first 2581
_journal_page_last 2584
_journal_paper_doi 10.1021/ic991370v
_journal_volume 39
_journal_year 2000
_chemical_compound_source synthesized
_chemical_formula_analytical 'not measured'
_chemical_formula_moiety 'Os2 (C7 H12 N3)4 Cl2'
_chemical_formula_structural Os2(C7H12N3)4Cl2
_chemical_formula_sum 'C32 H56 Cl10 N12 Os2'
_chemical_formula_weight 1343.79
_chemical_melting_point ?
_chemical_name_systematic
;
 [tetrakis(1,3,4,6,7,8-hexahydro-2H-pyrimido[1,2-a]
 pyrimidinate)diosmium(III)]dichloride
;
_space_group_IT_number 139
_symmetry_cell_setting tetragonal
_symmetry_space_group_name_Hall '-I 4 2'
_symmetry_space_group_name_H-M 'I 4/m m m'
_atom_sites_solution_hydrogens geom
_atom_sites_solution_primary direct
_atom_sites_solution_secondary difmap
_audit_creation_method SHELXL
_cell_angle_alpha 90.00
_cell_angle_beta 90.00
_cell_angle_gamma 90.00
_cell_formula_units_Z 2
_cell_length_a 13.715(3)
_cell_length_b 13.715(3)
_cell_length_c 12.174(3)
_cell_measurement_reflns_used 123
_cell_measurement_temperature 213(2)
_cell_measurement_theta_max 20.8
_cell_measurement_theta_min 6.75
_cell_volume 2289.9(9)
_computing_cell_refinement MADNES
_computing_data_collection MADNES
_computing_data_reduction PROCOR
_computing_molecular_graphics 'XP (SIEMENS, 1996)'
_computing_publication_material 'CIFTAB (SHELDRICK, 1993)'
_computing_structure_refinement 'SHELXL-93 (Sheldrick, 1993)'
_computing_structure_solution 'SHELXS-86 (Sheldrick, 1990)'
_diffrn_ambient_temperature 213(2)
_diffrn_measurement_device 'Nonius FAST area detector'
_diffrn_measurement_method 'Ellipsoid-mask fitting'
_diffrn_radiation_monochromator graphite
_diffrn_radiation_source 'fine-focus sealed tube'
_diffrn_radiation_type MoK\a
_diffrn_radiation_wavelength 0.71073
_diffrn_reflns_av_R_equivalents 0.0537
_diffrn_reflns_av_sigmaI/netI 0.0203
_diffrn_reflns_limit_h_max 14
_diffrn_reflns_limit_h_min -12
_diffrn_reflns_limit_k_max 14
_diffrn_reflns_limit_k_min -14
_diffrn_reflns_limit_l_max 12
_diffrn_reflns_limit_l_min -13
_diffrn_reflns_number 4585
_diffrn_reflns_theta_max 22.45
_diffrn_reflns_theta_min 2.24
_diffrn_standards_number 'None (area detector data)'
_exptl_absorpt_coefficient_mu 6.168
_exptl_absorpt_correction_T_max 0.739
_exptl_absorpt_correction_T_min 0.611
_exptl_absorpt_correction_type multi-scan
_exptl_crystal_colour purple
_exptl_crystal_density_diffrn 1.949
_exptl_crystal_density_meas ?
_exptl_crystal_description block
_exptl_crystal_F_000 1308
_exptl_crystal_size_max 0.1
_exptl_crystal_size_mid 0.075
_exptl_crystal_size_min 0.05
_refine_diff_density_max 0.614
_refine_diff_density_min -0.495
_refine_diff_density_rms 0.098
_refine_ls_extinction_method none
_refine_ls_goodness_of_fit_all 1.311
_refine_ls_goodness_of_fit_obs 1.328
_refine_ls_hydrogen_treatment noref
_refine_ls_matrix_type full
_refine_ls_number_parameters 68
_refine_ls_number_reflns 466
_refine_ls_number_restraints 27
_refine_ls_restrained_S_all 1.327
_refine_ls_restrained_S_obs 1.292
_refine_ls_R_factor_all 0.0315
_refine_ls_R_factor_obs 0.0284
_refine_ls_shift/esd_max -0.012
_refine_ls_shift/esd_mean 0.002
_refine_ls_structure_factor_coef Fsqd
_refine_ls_weighting_details 'w=1/[\s^2^(Fo^2^)+(0.0000P)^2^+29.1522P] where P=(Fo^2^+2Fc^2^)/3'
_refine_ls_weighting_scheme calc
_refine_ls_wR_factor_all 0.0600
_refine_ls_wR_factor_obs 0.0569
_reflns_number_observed 445
_reflns_number_total 467
_reflns_observed_criterion >2sigma(I)
_cod_data_source_file ic991370v_3.cif
_cod_data_source_block Os2(hpp)4Cl2
_cod_depositor_comments
;
The following automatic conversions were performed:

'_chemical_melting_point' value 'not measured' was changed to '?' -
the value is undefined or not given.

'_geom_bond_publ_flag' value
'Y' changed to 'y' according to the built-in table from CIF Core
dictionary named 'cif_core.dic' version 2.4.1 from 2010-06-29 (3
times).

'_geom_bond_publ_flag' value 'N' changed to 'n' according to
the built-in table from CIF Core dictionary named 'cif_core.dic'
version 2.4.1 from 2010-06-29 (19 times).

'_geom_angle_publ_flag'
value 'N' changed to 'n' according to the built-in table from CIF
Core dictionary named 'cif_core.dic' version 2.4.1 from 2010-06-29
(62 times).

'_geom_angle_publ_flag' value 'Y' changed to 'y'
according to the built-in table from CIF Core dictionary named
'cif_core.dic' version 2.4.1 from 2010-06-29 (6 times).

Automatic conversion script
Id: cif_fix_values 1646 2011-03-28 12:23:43Z adriana 

The following automatic conversions were performed:

'_exptl_crystal_density_meas' value 'not measured' was changed to '?'
- the value is perceived as not measured.

Automatic conversion script
Id: cif_fix_values 3008 2015-01-20 13:52:24Z robertas 

The following automatic conversions were performed:

'_refine_ls_weighting_scheme' value 'calc
w=1/[\s^2^(Fo^2^)+(0.0000P)^2^+29.1522P] where P=(Fo^2^+2Fc^2^)/3'
was changed to 'calc'. New tag '_refine_ls_weighting_details' was
created. The value of the new tag was set to
'w=1/[\s^2^(Fo^2^)+(0.0000P)^2^+29.1522P] where P=(Fo^2^+2Fc^2^)/3'.

Automatic conversion script
Id: cif_fix_values 3143 2015-03-26 13:38:13Z robertas 
;
_cod_original_cell_volume 2289.8(9)
_cod_database_code 4321043

loop_
_symmetry_equiv_pos_as_xyz
'x, y, z'
'-x, -y, z'
'-y, x, z'
'y, -x, z'
'-x, y, -z'
'x, -y, -z'
'y, x, -z'
'-y, -x, -z'
'x+1/2, y+1/2, z+1/2'
'-x+1/2, -y+1/2, z+1/2'
'-y+1/2, x+1/2, z+1/2'
'y+1/2, -x+1/2, z+1/2'
'-x+1/2, y+1/2, -z+1/2'
'x+1/2, -y+1/2, -z+1/2'
'y+1/2, x+1/2, -z+1/2'
'-y+1/2, -x+1/2, -z+1/2'
'-x, -y, -z'
'x, y, -z'
'y, -x, -z'
'-y, x, -z'
'x, -y, z'
'-x, y, z'
'-y, -x, z'
'y, x, z'
'-x+1/2, -y+1/2, -z+1/2'
'x+1/2, y+1/2, -z+1/2'
'y+1/2, -x+1/2, -z+1/2'
'-y+1/2, x+1/2, -z+1/2'
'x+1/2, -y+1/2, z+1/2'
'-x+1/2, y+1/2, z+1/2'
'-y+1/2, -x+1/2, z+1/2'
'y+1/2, x+1/2, z+1/2'

loop_
_atom_site_aniso_label
_atom_site_aniso_U_11
_atom_site_aniso_U_22
_atom_site_aniso_U_33
_atom_site_aniso_U_23
_atom_site_aniso_U_13
_atom_site_aniso_U_12
Os1 0.0182(3) 0.0182(3) 0.0171(4) 0.000 0.000 0.000
Cl1 0.033(2) 0.033(2) 0.023(2) 0.000 0.000 0.000
N11 0.020(3) 0.018(6) 0.021(3) -0.006(4) -0.002(3) 0.000(3)
N13 0.019(6) 0.014(12) 0.026(5) 0.000 0.000 -0.005(6)
C11 0.022(6) 0.068(10) 0.024(6) -0.009(6) 0.001(5) -0.001(6)
C12 0.035(7) 0.053(17) 0.038(5) -0.007(7) 0.014(6) 0.000(7)
C13 0.022(4) 0.040(11) 0.046(5) 0.013(6) 0.008(5) -0.004(5)
C17 0.013(6) 0.023(6) 0.029(6) 0.000 0.000 0.000
Cl3 0.056(3) 0.085(11) 0.060(3) 0.000 0.000 -0.014(3)
Cl4 0.070(2) 0.070(2) 0.156(26) -0.017(5) 0.017(5) 0.023(3)

loop_
_atom_site_label
_atom_site_type_symbol
_atom_site_fract_x
_atom_site_fract_y
_atom_site_fract_z
_atom_site_U_iso_or_equiv
_atom_site_thermal_displace_type
_atom_site_occupancy
_atom_site_calc_flag
_atom_site_refinement_flags
_atom_site_disorder_group
Os1 Os 0.5000 0.5000 0.09772(6) 0.0178(2) Uani 1 d S .
Cl1 Cl 0.5000 0.5000 0.3168(3) 0.0298(11) Uani 1 d S .
N11 N 0.3523(5) 0.5164(9) 0.0933(6) 0.020(3) Uani 0.50 d PU .
N13 N 0.2025(9) 0.4844(18) 0.0000 0.020(5) Uani 0.50 d SPU .
C11 C 0.2937(9) 0.5466(10) 0.1881(9) 0.038(3) Uani 0.50 d PU .
H11A H 0.2711(9) 0.6137(10) 0.1778(9) 0.045 Uiso 0.50 calc PR .
H11B H 0.3335(9) 0.5442(10) 0.2549(9) 0.045 Uiso 0.50 calc PR .
C12 C 0.2054(9) 0.4778(13) 0.2001(9) 0.042(5) Uani 0.50 d PU .
H12A H 0.2282(9) 0.4109(13) 0.2120(9) 0.050 Uiso 0.50 calc PR .
H12B H 0.1664(9) 0.4973(13) 0.2638(9) 0.050 Uiso 1 calc SR .
C13 C 0.1441(7) 0.4819(14) 0.0982(8) 0.036(4) Uani 0.50 d PU .
H13A H 0.1013(7) 0.4248(14) 0.0960(8) 0.043 Uiso 0.50 calc PR .
H13B H 0.1028(7) 0.5402(14) 0.1008(8) 0.043 Uiso 0.50 calc PR .
C17 C 0.3027(8) 0.5000 0.0000 0.022(3) Uani 1 d SU .
C1 C 0.3240(16) 0.6209(15) 0.5000 0.056(6) Uiso 0.50 d SP .
Cl3 Cl 0.2379(4) 0.5237(7) 0.5000 0.067(3) Uani 0.50 d SP .
Cl4 Cl 0.2670(3) 0.7330(3) 0.5227(27) 0.098(9) Uani 0.50 d SP .

loop_
_atom_type_symbol
_atom_type_description
_atom_type_scat_dispersion_real
_atom_type_scat_dispersion_imag
_atom_type_scat_source
C C 0.0033 0.0016 'International Tables Vol C Tables 4.2.6.8 and 6.1.1.4'
H H 0.0000 0.0000 'International Tables Vol C Tables 4.2.6.8 and 6.1.1.4'
N N 0.0061 0.0033 'International Tables Vol C Tables 4.2.6.8 and 6.1.1.4'
Cl Cl 0.1484 0.1585 'International Tables Vol C Tables 4.2.6.8 and 6.1.1.4'
Os Os -1.2165 7.6030 'International Tables Vol C Tables 4.2.6.8 and 6.1.1.4'

loop_
_geom_angle_atom_site_label_1
_geom_angle_atom_site_label_2
_geom_angle_atom_site_label_3
_geom_angle
_geom_angle_site_symmetry_1
_geom_angle_site_symmetry_3
_geom_angle_publ_flag
N11 Os1 N11 167.0(7) 2_665 21_565 n
N11 Os1 N11 177.0(4) 2_665 . y
N11 Os1 N11 12.7(7) 21_565 . n
N11 Os1 N11 12.7(7) 2_665 22_655 n
N11 Os1 N11 177.0(4) 21_565 22_655 n
N11 Os1 N11 167.0(7) . 22_655 n
N11 Os1 N11 89.963(11) 2_665 3_655 y
N11 Os1 N11 77.3(7) 21_565 3_655 n
N11 Os1 N11 89.961(12) . 3_655 n
N11 Os1 N11 102.6(7) 22_655 3_655 n
N11 Os1 N11 77.3(7) 2_665 24 n
N11 Os1 N11 89.961(12) 21_565 24 n
N11 Os1 N11 102.6(7) . 24 n
N11 Os1 N11 89.963(11) 22_655 24 n
N11 Os1 N11 12.7(7) 3_655 24 n
N11 Os1 N11 102.6(7) 2_665 23_665 n
N11 Os1 N11 89.961(11) 21_565 23_665 n
N11 Os1 N11 77.3(7) . 23_665 n
N11 Os1 N11 89.958(11) 22_655 23_665 n
N11 Os1 N11 167.0(7) 3_655 23_665 n
N11 Os1 N11 177.0(4) 24 23_665 n
N11 Os1 N11 89.959(11) 2_665 4_565 n
N11 Os1 N11 102.6(7) 21_565 4_565 n
N11 Os1 N11 89.961(11) . 4_565 n
N11 Os1 N11 77.3(7) 22_655 4_565 n
N11 Os1 N11 177.0(4) 3_655 4_565 n
N11 Os1 N11 167.0(7) 24 4_565 n
N11 Os1 N11 12.7(7) 23_665 4_565 n
N11 Os1 Os1 88.5(2) 2_665 17_665 n
N11 Os1 Os1 88.5(2) 21_565 17_665 n
N11 Os1 Os1 88.5(2) . 17_665 n
N11 Os1 Os1 88.5(2) 22_655 17_665 n
N11 Os1 Os1 88.5(2) 3_655 17_665 n
N11 Os1 Os1 88.5(2) 24 17_665 n
N11 Os1 Os1 88.5(2) 23_665 17_665 n
N11 Os1 Os1 88.5(2) 4_565 17_665 n
N11 Os1 Cl1 91.5(2) 2_665 . y
N11 Os1 Cl1 91.5(2) 21_565 . n
N11 Os1 Cl1 91.5(2) . . y
N11 Os1 Cl1 91.5(2) 22_655 . n
N11 Os1 Cl1 91.5(2) 3_655 . n
N11 Os1 Cl1 91.5(2) 24 . n
N11 Os1 Cl1 91.5(2) 23_665 . n
N11 Os1 Cl1 91.5(2) 4_565 . n
Os1 Os1 Cl1 180.0 17_665 . n
C17 N11 C11 115.8(8) . . n
C17 N11 Os1 120.4(7) . . n
C11 N11 Os1 123.7(7) . . n
C17 N13 C13 123.6(6) . . n
N11 C11 C12 109.4(10) . . n
C13 C12 C11 109.8(11) . . n
N13 C13 C12 112.0(8) . . n
N11 C17 N11 119.2(11) 6_565 . n
N11 C17 N11 115.5(10) 6_565 21_565 n
N11 C17 N11 19.3(11) . 21_565 n
N11 C17 N11 19.3(11) 6_565 18 n
N11 C17 N11 115.5(10) . 18 y
N11 C17 N11 119.2(11) 21_565 18 y
N11 C17 N13 118.3(6) 6_565 . n
N11 C17 N13 121.7(5) . . n
N11 C17 N13 118.3(6) 21_565 . n
N11 C17 N13 121.7(5) 18 . n
N11 C17 N13 121.7(5) 6_565 21_565 n
N11 C17 N13 118.3(6) . 21_565 n
N11 C17 N13 121.7(5) 21_565 21_565 n
N11 C17 N13 118.3(6) 18 21_565 n
N13 C17 N13 17.7(20) . 21_565 n
Cl4 C1 Cl3 111.2(12) . . n

loop_
_geom_bond_atom_site_label_1
_geom_bond_atom_site_label_2
_geom_bond_distance
_geom_bond_site_symmetry_2
_geom_bond_publ_flag
Os1 Os1 2.379(2) 17_665 y
Os1 N11 2.039(8) 2_665 y
Os1 N11 2.039(8) 21_565 n
Os1 N11 2.039(8) . n
Os1 N11 2.039(8) 22_655 n
Os1 N11 2.039(8) 3_655 n
Os1 N11 2.039(8) 24 n
Os1 N11 2.039(8) 23_665 n
Os1 N11 2.039(8) 4_565 n
Os1 Cl1 2.667(4) . y
N11 C17 1.343(9) . n
N11 C11 1.465(13) . n
N13 C17 1.39(2) . n
N13 C13 1.440(12) . n
C11 C12 1.54(2) . n
C12 C13 1.499(15) . n
C17 N11 1.343(9) 6_565 n
C17 N11 1.343(9) 21_565 n
C17 N11 1.343(9) 18 n
C17 N13 1.39(2) 21_565 n
C1 Cl4 1.75(2) . n
C1 Cl3 1.78(2) . n
